data_4333673
loop_
_publ_author_name
'Zhe Li'
'Ahmed Dellali'
'Jahangir Malik'
'Majid Motevalli'
'Roger M. Nix'
'Toyin Olukoya'
'Yu Peng'
'Huanqing Ye'
'William P. Gillin'
'Ignacio Hern\'andez'
'Peter B. Wyatt'

_publ_section_title
;
 Luminescent Zinc(II) Complexes of Fluorinated Benzothiazol-2-yl
 Substituted Phenoxide and Enolate Ligands
;
_journal_name_full 'Inorganic Chemistry'
_journal_page_first 1379
_journal_page_last 1387
_journal_paper_doi 10.1021/ic302063u
_journal_volume 52
_journal_year 2013
_chemical_formula_moiety 'C20 H10 F6 N2 O2 S2 Zn1'
_chemical_formula_sum 'C20 H10 F6 N2 O2 S2 Zn'
_chemical_formula_weight 553.79
_chemical_name_systematic
;
 ?
;
_space_group_IT_number 2
_symmetry_cell_setting triclinic
_symmetry_Int_Tables_number 2
_symmetry_space_group_name_Hall '-P 1'
_symmetry_space_group_name_H-M 'P -1'
_atom_sites_solution_hydrogens geom
_atom_sites_solution_primary direct
_atom_sites_solution_secondary difmap
_audit_creation_method SHELXL-97
_cell_angle_alpha 75.8090(10)
_cell_angle_beta 79.705(2)
_cell_angle_gamma 82.847(2)
_cell_formula_units_Z 2
_cell_length_a 7.7002(2)
_cell_length_b 11.0829(3)
_cell_length_c 12.3763(4)
_cell_measurement_reflns_used 10822
_cell_measurement_temperature 120(2)
_cell_measurement_theta_max 27.48
_cell_measurement_theta_min 2.91
_cell_volume 1003.87(5)
_computing_cell_refinement 'DENZO (Otwinowski & Minor, 1997) & COLLECT (Hooft, R.W.W., 1998)'
_computing_data_collection 'COLLECT (Hooft, R.W.W., 1998)'
_computing_data_reduction 'DENZO (Otwinowski & Minor, 1997) & COLLECT (Hooft, R.W.W., 1998)'
_computing_molecular_graphics 'Ortep-3 for Windows (Farrugia, 1997)'
_computing_publication_material 'WinGX publication routines (Farrugia, 1999)'
_computing_structure_refinement 'SHELXL-97 (Sheldrick, 2008)'
_computing_structure_solution 'DIRDIF08 (Beurskens et al, 2008)'
_diffrn_ambient_temperature 120(2)
_diffrn_detector_area_resol_mean 9.091
_diffrn_measured_fraction_theta_full 0.989
_diffrn_measured_fraction_theta_max 0.989
_diffrn_measurement_device_type 'Bruker-Nonius Roper CCD camera on \k-goniostat'
_diffrn_measurement_method '\f & \w scans'
_diffrn_radiation_monochromator graphite
_diffrn_radiation_source 'Bruker-Nonius FR591 rotating anode'
_diffrn_radiation_type MoK\a
_diffrn_radiation_wavelength 0.71073
_diffrn_reflns_av_R_equivalents 0.0499
_diffrn_reflns_av_sigmaI/netI 0.0487
_diffrn_reflns_limit_h_max 10
_diffrn_reflns_limit_h_min -9
_diffrn_reflns_limit_k_max 14
_diffrn_reflns_limit_k_min -14
_diffrn_reflns_limit_l_max 16
_diffrn_reflns_limit_l_min -16
_diffrn_reflns_number 18261
_diffrn_reflns_theta_full 27.58
_diffrn_reflns_theta_max 27.58
_diffrn_reflns_theta_min 2.97
_exptl_absorpt_coefficient_mu 1.509
_exptl_absorpt_correction_T_max 0.9149
_exptl_absorpt_correction_T_min 0.6127
_exptl_absorpt_correction_type multi-scan
_exptl_absorpt_process_details 'SADABS 2007/2 (Sheldrick, G.M., 2007)'
_exptl_crystal_colour colourless
_exptl_crystal_density_diffrn 1.832
_exptl_crystal_description Plate
_exptl_crystal_F_000 552
_exptl_crystal_size_max 0.36
_exptl_crystal_size_mid 0.24
_exptl_crystal_size_min 0.06
_refine_diff_density_max 0.389
_refine_diff_density_min -0.506
_refine_diff_density_rms 0.085
_refine_ls_extinction_method none
_refine_ls_goodness_of_fit_ref 1.029
_refine_ls_hydrogen_treatment constr
_refine_ls_matrix_type full
_refine_ls_number_parameters 298
_refine_ls_number_reflns 4593
_refine_ls_number_restraints 0
_refine_ls_restrained_S_all 1.029
_refine_ls_R_factor_all 0.0474
_refine_ls_R_factor_gt 0.0356
_refine_ls_shift/su_max 0.000
_refine_ls_shift/su_mean 0.000
_refine_ls_structure_factor_coef Fsqd
_refine_ls_weighting_details 'calc w=1/[\s^2^(Fo^2^)+(0.0360P)^2^+0.5733P] where P=(Fo^2^+2Fc^2^)/3'
_refine_ls_weighting_scheme calc
_refine_ls_wR_factor_gt 0.0795
_refine_ls_wR_factor_ref 0.0849
_reflns_number_gt 3807
_reflns_number_total 4593
_reflns_threshold_expression >2\s(I)
_cod_data_source_file ic302063u_si_001_5.cif
_cod_data_source_block CCDC_873934
_cod_database_code 4333673

loop_
_symmetry_equiv_pos_as_xyz
'x, y, z'
'-x, -y, -z'

loop_
_atom_site_label
_atom_site_type_symbol
_atom_site_fract_x
_atom_site_fract_y
_atom_site_fract_z
_atom_site_U_iso_or_equiv
_atom_site_adp_type
_atom_site_occupancy
_atom_site_symmetry_multiplicity
_atom_site_calc_flag
_atom_site_refinement_flags
C1 C 0.2936(3) -0.0099(2) 0.26302(19) 0.0167(5) Uani 1 1 d .
C2 C 0.4678(3) -0.0404(2) 0.2094(2) 0.0200(5) Uani 1 1 d .
H2 H 0.4993 -0.1245 0.2035 0.024 Uiso 1 1 calc R
C3 C 0.5920(3) 0.0433(2) 0.1660(2) 0.0184(5) Uani 1 1 d .
C4 C 0.7625(3) 0.0020(2) 0.0967(2) 0.0233(5) Uani 1 1 d .
C5 C -0.0189(3) -0.0116(2) 0.3553(2) 0.0172(5) Uani 1 1 d .
C6 C 0.0560(3) 0.1024(2) 0.33435(19) 0.0150(4) Uani 1 1 d .
C7 C -0.0453(3) 0.2063(2) 0.3652(2) 0.0176(5) Uani 1 1 d .
H7 H 0.0049 0.2837 0.3522 0.021 Uiso 1 1 calc R
C8 C -0.2195(3) 0.1938(2) 0.4148(2) 0.0201(5) Uani 1 1 d .
H8 H -0.2903 0.2634 0.4358 0.024 Uiso 1 1 calc R
C9 C -0.2927(3) 0.0800(2) 0.4346(2) 0.0214(5) Uani 1 1 d .
H9 H -0.4131 0.0739 0.4684 0.026 Uiso 1 1 calc R
C10 C -0.1944(3) -0.0246(2) 0.4060(2) 0.0215(5) Uani 1 1 d .
H10 H -0.2448 -0.1021 0.4205 0.026 Uiso 1 1 calc R
C11 C 0.2453(3) 0.5047(2) 0.2045(2) 0.0188(5) Uani 1 1 d .
C12 C 0.2391(3) 0.5034(2) 0.3210(2) 0.0208(5) Uani 1 1 d .
H12 H 0.1903 0.5768 0.3457 0.025 Uiso 1 1 calc R
C13 C 0.2979(3) 0.4046(2) 0.3987(2) 0.0183(5) Uani 1 1 d .
C14 C 0.2712(3) 0.4130(2) 0.5215(2) 0.0226(5) Uani 1 1 d .
C15 C 0.2183(3) 0.5625(2) 0.0024(2) 0.0202(5) Uani 1 1 d .
C16 C 0.2859(3) 0.4395(2) 0.0417(2) 0.0182(5) Uani 1 1 d .
C17 C 0.3342(3) 0.3586(2) -0.0312(2) 0.0230(5) Uani 1 1 d .
H17 H 0.3801 0.2749 -0.0050 0.028 Uiso 1 1 calc R
C18 C 0.3131(3) 0.4045(2) -0.1429(2) 0.0269(6) Uani 1 1 d .
H18 H 0.3452 0.3514 -0.1943 0.032 Uiso 1 1 calc R
C19 C 0.2452(3) 0.5277(2) -0.1817(2) 0.0260(6) Uani 1 1 d .
H19 H 0.2327 0.5565 -0.2590 0.031 Uiso 1 1 calc R
C20 C 0.1962(3) 0.6081(2) -0.1105(2) 0.0234(5) Uani 1 1 d .
H20 H 0.1492 0.6914 -0.1371 0.028 Uiso 1 1 calc R
N1 N 0.2312(2) 0.10089(17) 0.28209(16) 0.0156(4) Uani 1 1 d .
N2 N 0.2996(2) 0.40915(17) 0.15663(17) 0.0171(4) Uani 1 1 d .
O1 O 0.5836(2) 0.16005(15) 0.16787(14) 0.0210(4) Uani 1 1 d .
O2 O 0.3718(2) 0.29599(14) 0.38667(14) 0.0194(4) Uani 1 1 d .
F1 F 0.89896(18) 0.06067(15) 0.10333(14) 0.0330(4) Uani 1 1 d .
F2 F 0.7466(2) 0.0285(2) -0.01225(15) 0.0590(6) Uani 1 1 d .
F3 F 0.8099(2) -0.11955(15) 0.12770(18) 0.0502(5) Uani 1 1 d .
F4 F 0.2083(2) 0.52668(13) 0.53782(13) 0.0320(4) Uani 1 1 d .
F5 F 0.1535(2) 0.33365(14) 0.58532(13) 0.0314(4) Uani 1 1 d .
F6 F 0.4211(2) 0.38162(15) 0.56618(13) 0.0341(4) Uani 1 1 d .
S1 S 0.13852(8) -0.12090(5) 0.30707(5) 0.02009(14) Uani 1 1 d .
S2 S 0.17292(8) 0.63946(5) 0.11215(6) 0.02320(15) Uani 1 1 d .
Zn1 Zn 0.38331(3) 0.24363(2) 0.24580(2) 0.01585(9) Uani 1 1 d .

loop_
_atom_site_aniso_label
_atom_site_aniso_U_11
_atom_site_aniso_U_22
_atom_site_aniso_U_33
_atom_site_aniso_U_23
_atom_site_aniso_U_13
_atom_site_aniso_U_12
C1 0.0213(11) 0.0148(11) 0.0137(11) -0.0021(9) -0.0031(9) -0.0017(9)
C2 0.0211(12) 0.0191(12) 0.0190(13) -0.0064(10) -0.0023(10) 0.0044(9)
C3 0.0198(12) 0.0200(12) 0.0155(12) -0.0049(9) -0.0047(9) 0.0028(9)
C4 0.0217(12) 0.0258(13) 0.0229(13) -0.0094(11) -0.0022(10) 0.0020(10)
C5 0.0193(11) 0.0149(11) 0.0173(12) -0.0034(9) -0.0040(9) 0.0003(9)
C6 0.0156(11) 0.0165(11) 0.0117(11) -0.0010(9) -0.0014(9) -0.0020(8)
C7 0.0200(12) 0.0139(11) 0.0182(12) -0.0022(9) -0.0023(9) -0.0026(9)
C8 0.0203(12) 0.0177(12) 0.0201(13) -0.0031(10) -0.0009(10) 0.0007(9)
C9 0.0152(11) 0.0219(12) 0.0236(13) -0.0008(10) 0.0014(10) -0.0032(9)
C10 0.0208(12) 0.0179(12) 0.0248(14) -0.0011(10) -0.0021(10) -0.0069(9)
C11 0.0151(11) 0.0177(11) 0.0225(13) -0.0028(10) -0.0011(9) -0.0035(9)
C12 0.0203(12) 0.0161(11) 0.0267(14) -0.0087(10) -0.0009(10) -0.0002(9)
C13 0.0150(11) 0.0177(11) 0.0232(13) -0.0084(10) 0.0007(9) -0.0035(9)
C14 0.0237(12) 0.0214(12) 0.0224(13) -0.0072(10) 0.0020(10) -0.0044(10)
C15 0.0180(11) 0.0166(11) 0.0273(14) -0.0052(10) -0.0057(10) -0.0023(9)
C16 0.0154(11) 0.0174(11) 0.0205(12) -0.0013(9) -0.0019(9) -0.0029(9)
C17 0.0258(13) 0.0185(12) 0.0235(14) -0.0035(10) -0.0038(10) -0.0005(10)
C18 0.0345(14) 0.0222(13) 0.0245(14) -0.0038(11) -0.0070(11) -0.0039(11)
C19 0.0291(13) 0.0271(13) 0.0209(13) 0.0000(11) -0.0071(11) -0.0059(10)
C20 0.0236(12) 0.0173(12) 0.0274(14) 0.0032(10) -0.0087(11) -0.0046(9)
N1 0.0148(9) 0.0161(9) 0.0153(10) -0.0033(8) -0.0020(7) -0.0002(7)
N2 0.0154(9) 0.0146(9) 0.0209(11) -0.0041(8) -0.0013(8) -0.0016(7)
O1 0.0183(8) 0.0169(8) 0.0265(10) -0.0061(7) 0.0009(7) -0.0005(6)
O2 0.0185(8) 0.0183(8) 0.0228(9) -0.0081(7) -0.0048(7) 0.0025(6)
F1 0.0183(7) 0.0391(9) 0.0431(10) -0.0188(8) 0.0039(7) -0.0018(6)
F2 0.0307(9) 0.1244(19) 0.0243(10) -0.0335(11) -0.0027(7) 0.0155(10)
F3 0.0317(9) 0.0211(8) 0.0886(16) -0.0164(9) 0.0158(9) 0.0043(7)
F4 0.0478(9) 0.0219(8) 0.0277(9) -0.0131(7) -0.0005(7) -0.0009(7)
F5 0.0373(9) 0.0264(8) 0.0272(9) -0.0080(7) 0.0109(7) -0.0090(7)
F6 0.0334(9) 0.0464(10) 0.0264(9) -0.0127(7) -0.0104(7) -0.0005(7)
S1 0.0218(3) 0.0135(3) 0.0246(3) -0.0056(2) -0.0005(2) -0.0022(2)
S2 0.0271(3) 0.0147(3) 0.0269(4) -0.0033(2) -0.0062(3) 0.0019(2)
Zn1 0.01545(15) 0.01342(14) 0.01778(16) -0.00394(11) -0.00026(10) -0.00037(10)

loop_
_atom_type_symbol
_atom_type_description
_atom_type_scat_dispersion_real
_atom_type_scat_dispersion_imag
_atom_type_scat_source
C C 0.0033 0.0016 'International Tables Vol C Tables 4.2.6.8 and 6.1.1.4'
H H 0.0000 0.0000 'International Tables Vol C Tables 4.2.6.8 and 6.1.1.4'
N N 0.0061 0.0033 'International Tables Vol C Tables 4.2.6.8 and 6.1.1.4'
O O 0.0106 0.0060 'International Tables Vol C Tables 4.2.6.8 and 6.1.1.4'
F F 0.0171 0.0103 'International Tables Vol C Tables 4.2.6.8 and 6.1.1.4'
S S 0.1246 0.1234 'International Tables Vol C Tables 4.2.6.8 and 6.1.1.4'
Zn Zn 0.2839 1.4301 'International Tables Vol C Tables 4.2.6.8 and 6.1.1.4'

loop_
_geom_angle_atom_site_label_1
_geom_angle_atom_site_label_2
_geom_angle_atom_site_label_3
_geom_angle
N1 C1 C2 125.6(2)
N1 C1 S1 113.54(17)
C2 C1 S1 120.87(17)
C3 C2 C1 124.2(2)
C3 C2 H2 117.9
C1 C2 H2 117.9
O1 C3 C2 129.4(2)
O1 C3 C4 112.1(2)
C2 C3 C4 118.3(2)
F1 C4 F3 106.3(2)
F1 C4 F2 105.9(2)
F3 C4 F2 108.0(2)
F1 C4 C3 112.4(2)
F3 C4 C3 113.3(2)
F2 C4 C3 110.47(19)
C10 C5 C6 121.4(2)
C10 C5 S1 129.47(18)
C6 C5 S1 109.14(17)
N1 C6 C5 114.5(2)
N1 C6 C7 125.4(2)
C5 C6 C7 120.1(2)
C8 C7 C6 118.6(2)
C8 C7 H7 120.7
C6 C7 H7 120.7
C7 C8 C9 120.7(2)
C7 C8 H8 119.7
C9 C8 H8 119.7
C10 C9 C8 121.8(2)
C10 C9 H9 119.1
C8 C9 H9 119.1
C9 C10 C5 117.4(2)
C9 C10 H10 121.3
C5 C10 H10 121.3
N2 C11 C12 126.0(2)
N2 C11 S2 113.83(18)
C12 C11 S2 120.20(18)
C13 C12 C11 124.7(2)
C13 C12 H12 117.7
C11 C12 H12 117.7
O2 C13 C12 129.9(2)
O2 C13 C14 111.1(2)
C12 C13 C14 119.0(2)
F6 C14 F4 107.3(2)
F6 C14 F5 106.2(2)
F4 C14 F5 105.99(19)
F6 C14 C13 112.19(19)
F4 C14 C13 113.7(2)
F5 C14 C13 110.94(19)
C20 C15 C16 121.2(2)
C20 C15 S2 128.90(19)
C16 C15 S2 109.90(18)
C17 C16 C15 120.8(2)
C17 C16 N2 125.3(2)
C15 C16 N2 113.9(2)
C18 C17 C16 117.7(2)
C18 C17 H17 121.1
C16 C17 H17 121.1
C17 C18 C19 121.2(2)
C17 C18 H18 119.4
C19 C18 H18 119.4
C20 C19 C18 121.6(2)
C20 C19 H19 119.2
C18 C19 H19 119.2
C19 C20 C15 117.5(2)
C19 C20 H20 121.3
C15 C20 H20 121.3
C1 N1 C6 112.35(19)
C1 N1 Zn1 122.01(16)
C6 N1 Zn1 125.55(15)
C11 N2 C16 112.16(19)
C11 N2 Zn1 121.31(17)
C16 N2 Zn1 126.52(15)
C3 O1 Zn1 122.99(15)
C13 O2 Zn1 121.14(15)
C5 S1 C1 90.47(11)
C15 S2 C11 90.26(11)
O1 Zn1 O2 127.11(7)
O1 Zn1 N2 114.27(8)
O2 Zn1 N2 96.28(7)
O1 Zn1 N1 95.14(7)
O2 Zn1 N1 106.09(7)
N2 Zn1 N1 119.71(7)

loop_
_geom_bond_atom_site_label_1
_geom_bond_atom_site_label_2
_geom_bond_distance
C1 N1 1.323(3)
C1 C2 1.426(3)
C1 S1 1.744(2)
C2 C3 1.363(3)
C2 H2 0.9500
C3 O1 1.293(3)
C3 C4 1.520(3)
C4 F1 1.327(3)
C4 F3 1.330(3)
C4 F2 1.332(3)
C5 C10 1.394(3)
C5 C6 1.401(3)
C5 S1 1.739(2)
C6 N1 1.388(3)
C6 C7 1.402(3)
C7 C8 1.381(3)
C7 H7 0.9500
C8 C9 1.395(3)
C8 H8 0.9500
C9 C10 1.389(3)
C9 H9 0.9500
C10 H10 0.9500
C11 N2 1.325(3)
C11 C12 1.430(3)
C11 S2 1.741(2)
C12 C13 1.358(3)
C12 H12 0.9500
C13 O2 1.297(3)
C13 C14 1.521(3)
C14 F6 1.339(3)
C14 F4 1.342(3)
C14 F5 1.350(3)
C15 C20 1.398(4)
C15 C16 1.397(3)
C15 S2 1.737(3)
C16 C17 1.396(3)
C16 N2 1.400(3)
C17 C18 1.382(4)
C17 H17 0.9500
C18 C19 1.399(4)
C18 H18 0.9500
C19 C20 1.377(4)
C19 H19 0.9500
C20 H20 0.9500
N1 Zn1 2.0005(19)
N2 Zn1 1.9913(19)
O1 Zn1 1.9283(16)
O2 Zn1 1.9525(16)

loop_
_geom_torsion_atom_site_label_1
_geom_torsion_atom_site_label_2
_geom_torsion_atom_site_label_3
_geom_torsion_atom_site_label_4
_geom_torsion
N1 C1 C2 C3 -2.9(4)
S1 C1 C2 C3 175.43(19)
C1 C2 C3 O1 3.2(4)
C1 C2 C3 C4 -171.4(2)
O1 C3 C4 F1 33.9(3)
C2 C3 C4 F1 -150.6(2)
O1 C3 C4 F3 154.5(2)
C2 C3 C4 F3 -30.0(3)
O1 C3 C4 F2 -84.2(3)
C2 C3 C4 F2 91.3(3)
C10 C5 C6 N1 -179.2(2)
S1 C5 C6 N1 0.0(2)
C10 C5 C6 C7 0.4(3)
S1 C5 C6 C7 179.67(18)
N1 C6 C7 C8 178.8(2)
C5 C6 C7 C8 -0.8(3)
C6 C7 C8 C9 0.4(4)
C7 C8 C9 C10 0.4(4)
C8 C9 C10 C5 -0.7(4)
C6 C5 C10 C9 0.4(4)
S1 C5 C10 C9 -178.74(19)
N2 C11 C12 C13 3.8(4)
S2 C11 C12 C13 -177.61(19)
C11 C12 C13 O2 1.3(4)
C11 C12 C13 C14 -175.7(2)
O2 C13 C14 F6 52.9(3)
C12 C13 C14 F6 -129.6(2)
O2 C13 C14 F4 174.92(19)
C12 C13 C14 F4 -7.5(3)
O2 C13 C14 F5 -65.7(2)
C12 C13 C14 F5 111.8(2)
C20 C15 C16 C17 0.3(3)
S2 C15 C16 C17 -179.42(18)
C20 C15 C16 N2 179.9(2)
S2 C15 C16 N2 0.2(2)
C15 C16 C17 C18 0.1(3)
N2 C16 C17 C18 -179.5(2)
C16 C17 C18 C19 -0.1(4)
C17 C18 C19 C20 -0.2(4)
C18 C19 C20 C15 0.6(4)
C16 C15 C20 C19 -0.6(4)
S2 C15 C20 C19 179.04(19)
C2 C1 N1 C6 179.1(2)
S1 C1 N1 C6 0.7(2)
C2 C1 N1 Zn1 -4.1(3)
S1 C1 N1 Zn1 177.43(10)
C5 C6 N1 C1 -0.5(3)
C7 C6 N1 C1 179.9(2)
C5 C6 N1 Zn1 -177.07(15)
C7 C6 N1 Zn1 3.3(3)
C12 C11 N2 C16 178.6(2)
S2 C11 N2 C16 0.0(2)
C12 C11 N2 Zn1 0.1(3)
S2 C11 N2 Zn1 -178.56(10)
C17 C16 N2 C11 179.5(2)
C15 C16 N2 C11 -0.1(3)
C17 C16 N2 Zn1 -2.1(3)
C15 C16 N2 Zn1 178.36(15)
C2 C3 O1 Zn1 4.0(3)
C4 C3 O1 Zn1 178.82(14)
C12 C13 O2 Zn1 -9.0(3)
C14 C13 O2 Zn1 168.17(14)
C10 C5 S1 C1 179.5(2)
C6 C5 S1 C1 0.29(17)
N1 C1 S1 C5 -0.59(18)
C2 C1 S1 C5 -179.1(2)
C20 C15 S2 C11 -179.8(2)
C16 C15 S2 C11 -0.14(17)
N2 C11 S2 C15 0.08(18)
C12 C11 S2 C15 -178.63(19)
C3 O1 Zn1 O2 106.63(18)
C3 O1 Zn1 N2 -133.92(17)
C3 O1 Zn1 N1 -8.01(18)
C13 O2 Zn1 O1 136.48(16)
C13 O2 Zn1 N2 9.49(17)
C13 O2 Zn1 N1 -113.93(17)
C11 N2 Zn1 O1 -141.14(17)
C16 N2 Zn1 O1 40.5(2)
C11 N2 Zn1 O2 -5.47(18)
C16 N2 Zn1 O2 176.19(18)
C11 N2 Zn1 N1 107.11(18)
C16 N2 Zn1 N1 -71.2(2)
C1 N1 Zn1 O1 8.09(19)
C6 N1 Zn1 O1 -175.65(18)
C1 N1 Zn1 O2 -122.94(18)
C6 N1 Zn1 O2 53.33(18)
C1 N1 Zn1 N2 129.86(18)
C6 N1 Zn1 N2 -53.9(2)
